data_2234949
loop_
_publ_author_name
'Arshad, Muhammad Nadeem'
'Khan, Islam Ullah'
'Zia-ur-Rehman, Muhammad'
'Danish, Muhammad'
'Holman, K. Travis'

_publ_section_title
;
 Methyl
 2-(but-3-enyl)-4-hydroxy-1,1-dioxo-2<i>H</i>-1\l^6^,2-benzothiazine-3-carboxylate
;
_journal_coeditor_code BT5926
_journal_issue 6
_journal_name_full 'Acta Crystallographica Section E'
_journal_page_first o1926
_journal_paper_doi 10.1107/S1600536812022908
_journal_volume 68
_journal_year 2012
_chemical_formula_iupac 'C14 H15 N O5 S'
_chemical_formula_moiety 'C14 H15 N O5 S'
_chemical_formula_sum 'C14 H15 N O5 S'
_chemical_formula_weight 309.33
_chemical_name_systematic 'Methyl 2-(but-3-enyl)-4-hydroxy-1,1-dioxo-2<i>H</i>-1\l^6^,2-benzothiazine-3-carboxylate'
_space_group_IT_number 60
_symmetry_cell_setting orthorhombic
_symmetry_space_group_name_Hall '-P 2n 2ab'
_symmetry_space_group_name_H-M 'P b c n'
_atom_sites_solution_hydrogens geom
_atom_sites_solution_primary direct
_atom_sites_solution_secondary difmap
_audit_creation_method SHELXL-97
_cell_angle_alpha 90.00
_cell_angle_beta 90.00
_cell_angle_gamma 90.00
_cell_formula_units_Z 8
_cell_length_a 25.265(8)
_cell_length_b 8.929(3)
_cell_length_c 12.584(4)
_cell_measurement_reflns_used 4741
_cell_measurement_temperature 100(2)
_cell_measurement_theta_max 27.26
_cell_measurement_theta_min 2.42
_cell_volume 2838.8(16)
_computing_cell_refinement 'SAINT (Bruker, 2001)'
_computing_data_collection 'SMART (Bruker, 2001)'
_computing_data_reduction 'SAINT (Bruker, 2001)'
_computing_molecular_graphics 'PLATON (Spek, 2009) and X-SEED (Barbour 2001)'
_computing_publication_material 'WinGX (Farrugia, 1999) and PLATON (Spek, 2009)'
_computing_structure_refinement 'SHELXL97 (Sheldrick, 2008)'
_computing_structure_solution 'SHELXS97 (Sheldrick, 2008)'
_diffrn_ambient_temperature 100(2)
_diffrn_measured_fraction_theta_full 1.000
_diffrn_measured_fraction_theta_max 0.974
_diffrn_measurement_device_type 'Bruker SMART 1K'
_diffrn_measurement_method '\f and \w scans'
_diffrn_radiation_monochromator graphite
_diffrn_radiation_source 'fine-focus sealed tube'
_diffrn_radiation_type MoK\a
_diffrn_radiation_wavelength 0.71073
_diffrn_reflns_av_R_equivalents 0.0805
_diffrn_reflns_av_sigmaI/netI 0.0526
_diffrn_reflns_limit_h_max 32
_diffrn_reflns_limit_h_min -33
_diffrn_reflns_limit_k_max 11
_diffrn_reflns_limit_k_min -11
_diffrn_reflns_limit_l_max 16
_diffrn_reflns_limit_l_min -16
_diffrn_reflns_number 22868
_diffrn_reflns_theta_full 26.00
_diffrn_reflns_theta_max 28.31
_diffrn_reflns_theta_min 2.42
_diffrn_standards_number 0
_exptl_absorpt_coefficient_mu 0.249
_exptl_absorpt_correction_T_max 0.9542
_exptl_absorpt_correction_T_min 0.9047
_exptl_absorpt_correction_type multi-scan
_exptl_absorpt_process_details '(SADABS; Bruker, 2001)'
_exptl_crystal_colour colorless
_exptl_crystal_density_diffrn 1.447
_exptl_crystal_density_method 'not measured'
_exptl_crystal_description block
_exptl_crystal_F_000 1296
_exptl_crystal_size_max 0.41
_exptl_crystal_size_mid 0.36
_exptl_crystal_size_min 0.19
_refine_diff_density_max 0.327
_refine_diff_density_min -0.518
_refine_ls_extinction_method none
_refine_ls_goodness_of_fit_ref 1.045
_refine_ls_hydrogen_treatment mixed
_refine_ls_matrix_type full
_refine_ls_number_parameters 194
_refine_ls_number_reflns 3445
_refine_ls_number_restraints 0
_refine_ls_restrained_S_all 1.045
_refine_ls_R_factor_all 0.0613
_refine_ls_R_factor_gt 0.0423
_refine_ls_shift/su_max 0.001
_refine_ls_shift/su_mean 0.000
_refine_ls_structure_factor_coef Fsqd
_refine_ls_weighting_details 'calc w=1/[\s^2^(Fo^2^)+(0.0432P)^2^+1.3930P] where P=(Fo^2^+2Fc^2^)/3'
_refine_ls_weighting_scheme calc
_refine_ls_wR_factor_gt 0.0988
_refine_ls_wR_factor_ref 0.1087
_reflns_number_gt 2643
_reflns_number_total 3445
_reflns_threshold_expression I>2\s(I)
_cod_data_source_file bt5926.cif
_cod_data_source_block I
_cod_original_cell_volume 2839.0(15)
_cod_database_code 2234949
_cod_database_fobs_code 2234949

loop_
_symmetry_equiv_pos_as_xyz
'x, y, z'
'-x+1/2, -y+1/2, z+1/2'
'x+1/2, -y+1/2, -z'
'-x, y, -z+1/2'
'-x, -y, -z'
'x-1/2, y-1/2, -z-1/2'
'-x-1/2, y-1/2, z'
'x, -y, z-1/2'

loop_
_atom_site_type_symbol
_atom_site_label
_atom_site_fract_x
_atom_site_fract_y
_atom_site_fract_z
_atom_site_U_iso_or_equiv
_atom_site_adp_type
_atom_site_calc_flag
_atom_site_refinement_flags
_atom_site_occupancy
_atom_site_symmetry_multiplicity
S S1 0.383769(17) 0.36570(5) 0.46460(3) 0.01998(13) Uani d . 1 1
O O1 0.28657(5) 0.22258(15) 0.20949(10) 0.0233(3) Uani d . 1 1
O O2 0.38708(5) 0.20923(14) 0.48963(10) 0.0237(3) Uani d . 1 1
O O3 0.41184(5) 0.47125(15) 0.52964(10) 0.0252(3) Uani d . 1 1
O O4 0.37180(5) 0.18207(15) 0.10068(10) 0.0242(3) Uani d . 1 1
O O5 0.44900(5) 0.25535(14) 0.17283(10) 0.0218(3) Uani d . 1 1
N N1 0.40302(6) 0.38813(17) 0.34120(11) 0.0193(3) Uani d . 1 1
C C1 0.31660(7) 0.4152(2) 0.45726(14) 0.0206(4) Uani d . 1 1
C C2 0.29195(7) 0.4945(2) 0.53786(14) 0.0234(4) Uani d . 1 1
H H2 0.3113 0.5258 0.5987 0.028 Uiso calc R 1 1
C C3 0.23838(7) 0.5274(2) 0.52817(15) 0.0260(4) Uani d . 1 1
H H3 0.2210 0.5839 0.5819 0.031 Uiso calc R 1 1
C C4 0.21024(7) 0.4782(2) 0.44037(15) 0.0256(4) Uani d . 1 1
H H4 0.1734 0.4989 0.4354 0.031 Uiso calc R 1 1
C C5 0.23497(7) 0.3991(2) 0.35976(15) 0.0233(4) Uani d . 1 1
H H5 0.2151 0.3656 0.3003 0.028 Uiso calc R 1 1
C C6 0.28911(7) 0.36857(19) 0.36578(14) 0.0194(4) Uani d . 1 1
C C7 0.31751(7) 0.29795(19) 0.27785(14) 0.0198(4) Uani d . 1 1
C C8 0.37096(7) 0.3116(2) 0.26458(14) 0.0190(4) Uani d . 1 1
C C9 0.39673(7) 0.2439(2) 0.17199(14) 0.0202(4) Uani d . 1 1
C C10 0.47565(8) 0.1946(2) 0.08044(15) 0.0271(4) Uani d . 1 1
H H10A 0.4664 0.0886 0.0725 0.041 Uiso calc R 1 1
H H10B 0.5140 0.2044 0.0894 0.041 Uiso calc R 1 1
H H10C 0.4645 0.2496 0.0169 0.041 Uiso calc R 1 1
C C11 0.42697(7) 0.5340(2) 0.30952(15) 0.0228(4) Uani d . 1 1
H H11A 0.4436 0.5221 0.2387 0.027 Uiso calc R 1 1
H H11B 0.4554 0.5591 0.3606 0.027 Uiso calc R 1 1
C C12 0.38804(8) 0.6648(2) 0.30478(16) 0.0272(4) Uani d . 1 1
H H12A 0.3576 0.6377 0.2591 0.033 Uiso calc R 1 1
H H12B 0.3745 0.6864 0.3770 0.033 Uiso calc R 1 1
C C13 0.41478(8) 0.8014(2) 0.26092(17) 0.0316(5) Uani d . 1 1
H H13 0.4245 0.8001 0.1880 0.038 Uiso calc R 1 1
C C14 0.42573(8) 0.9223(2) 0.31568(17) 0.0306(5) Uani d . 1 1
H H14A 0.4166 0.9276 0.3888 0.037 Uiso calc R 1 1
H H14B 0.4428 1.0045 0.2823 0.037 Uiso calc R 1 1
H H1O 0.3066(11) 0.199(3) 0.159(2) 0.046 Uiso d . 1 1

loop_
_atom_site_aniso_label
_atom_site_aniso_U_11
_atom_site_aniso_U_22
_atom_site_aniso_U_33
_atom_site_aniso_U_12
_atom_site_aniso_U_13
_atom_site_aniso_U_23
S1 0.0183(2) 0.0232(2) 0.0185(2) -0.00070(17) -0.00184(16) -0.00094(17)
O1 0.0193(6) 0.0285(7) 0.0221(7) -0.0037(5) -0.0026(5) -0.0032(5)
O2 0.0240(7) 0.0246(7) 0.0227(7) 0.0010(5) -0.0039(5) 0.0011(5)
O3 0.0231(7) 0.0310(7) 0.0217(7) -0.0030(5) -0.0018(5) -0.0041(6)
O4 0.0211(6) 0.0284(7) 0.0230(7) -0.0001(5) -0.0031(5) -0.0043(6)
O5 0.0174(6) 0.0261(7) 0.0219(6) 0.0018(5) -0.0002(5) -0.0021(5)
N1 0.0171(7) 0.0230(8) 0.0178(7) -0.0020(6) -0.0010(6) -0.0018(6)
C1 0.0194(8) 0.0202(9) 0.0221(9) -0.0026(7) 0.0016(7) 0.0027(7)
C2 0.0250(9) 0.0250(10) 0.0201(9) -0.0023(8) 0.0012(7) -0.0004(7)
C3 0.0264(9) 0.0256(10) 0.0260(10) 0.0012(8) 0.0076(7) 0.0014(8)
C4 0.0193(9) 0.0278(10) 0.0297(10) 0.0015(7) 0.0036(7) 0.0062(8)
C5 0.0192(9) 0.0267(10) 0.0241(9) -0.0029(7) -0.0001(7) 0.0043(8)
C6 0.0189(8) 0.0187(9) 0.0205(9) -0.0026(7) 0.0001(7) 0.0028(7)
C7 0.0200(8) 0.0194(9) 0.0198(9) -0.0010(7) -0.0022(7) 0.0018(7)
C8 0.0186(8) 0.0194(8) 0.0189(9) -0.0013(7) -0.0025(7) -0.0004(7)
C9 0.0196(9) 0.0196(9) 0.0213(9) 0.0006(7) -0.0008(7) 0.0027(7)
C10 0.0241(9) 0.0319(11) 0.0253(10) 0.0034(8) 0.0040(8) -0.0036(8)
C11 0.0210(9) 0.0243(10) 0.0230(9) -0.0048(7) 0.0010(7) -0.0020(8)
C12 0.0281(10) 0.0249(10) 0.0286(10) -0.0031(8) -0.0032(8) -0.0006(8)
C13 0.0398(12) 0.0307(11) 0.0242(10) -0.0041(9) -0.0020(9) 0.0037(9)
C14 0.0343(11) 0.0261(10) 0.0313(11) -0.0013(8) -0.0053(8) 0.0042(9)

loop_
_atom_type_symbol
_atom_type_description
_atom_type_scat_dispersion_real
_atom_type_scat_dispersion_imag
_atom_type_scat_source
C C 0.0033 0.0016 'International Tables Vol C Tables 4.2.6.8 and 6.1.1.4'
H H 0.0000 0.0000 'International Tables Vol C Tables 4.2.6.8 and 6.1.1.4'
N N 0.0061 0.0033 'International Tables Vol C Tables 4.2.6.8 and 6.1.1.4'
O O 0.0106 0.0060 'International Tables Vol C Tables 4.2.6.8 and 6.1.1.4'
S S 0.1246 0.1234 'International Tables Vol C Tables 4.2.6.8 and 6.1.1.4'

loop_
_geom_angle_atom_site_label_1
_geom_angle_atom_site_label_2
_geom_angle_atom_site_label_3
_geom_angle
O2 S1 O3 119.04(8)
O2 S1 N1 108.04(8)
O3 S1 N1 108.25(8)
O2 S1 C1 108.24(8)
O3 S1 C1 110.00(8)
N1 S1 C1 101.90(8)
C7 O1 H1O 104.9(18)
C9 O5 C10 115.33(14)
C8 N1 C11 117.79(14)
C8 N1 S1 114.29(12)
C11 N1 S1 118.72(12)
C2 C1 C6 121.90(17)
C2 C1 S1 121.65(14)
C6 C1 S1 116.46(13)
C1 C2 C3 118.80(17)
C1 C2 H2 120.6
C3 C2 H2 120.6
C4 C3 C2 120.14(17)
C4 C3 H3 119.9
C2 C3 H3 119.9
C5 C4 C3 120.96(17)
C5 C4 H4 119.5
C3 C4 H4 119.5
C4 C5 C6 120.12(18)
C4 C5 H5 119.9
C6 C5 H5 119.9
C5 C6 C1 118.02(17)
C5 C6 C7 121.60(16)
C1 C6 C7 120.29(16)
O1 C7 C8 122.81(16)
O1 C7 C6 114.53(15)
C8 C7 C6 122.63(16)
C7 C8 N1 121.29(16)
C7 C8 C9 119.96(16)
N1 C8 C9 118.73(15)
O4 C9 O5 123.51(17)
O4 C9 C8 122.61(16)
O5 C9 C8 113.87(15)
O5 C10 H10A 109.5
O5 C10 H10B 109.5
H10A C10 H10B 109.5
O5 C10 H10C 109.5
H10A C10 H10C 109.5
H10B C10 H10C 109.5
N1 C11 C12 114.66(15)
N1 C11 H11A 108.6
C12 C11 H11A 108.6
N1 C11 H11B 108.6
C12 C11 H11B 108.6
H11A C11 H11B 107.6
C13 C12 C11 110.25(17)
C13 C12 H12A 109.6
C11 C12 H12A 109.6
C13 C12 H12B 109.6
C11 C12 H12B 109.6
H12A C12 H12B 108.1
C14 C13 C12 124.9(2)
C14 C13 H13 117.6
C12 C13 H13 117.6
C13 C14 H14A 120.0
C13 C14 H14B 120.0
H14A C14 H14B 120.0

loop_
_geom_bond_atom_site_label_1
_geom_bond_atom_site_label_2
_geom_bond_distance
S1 O2 1.4346(14)
S1 O3 1.4356(13)
S1 N1 1.6396(16)
S1 C1 1.7561(19)
O1 C7 1.343(2)
O1 H1O 0.84(3)
O4 C9 1.227(2)
O5 C9 1.325(2)
O5 C10 1.449(2)
N1 C8 1.433(2)
N1 C11 1.490(2)
C1 C2 1.385(3)
C1 C6 1.407(2)
C2 C3 1.391(3)
C2 H2 0.9500
C3 C4 1.386(3)
C3 H3 0.9500
C4 C5 1.385(3)
C4 H4 0.9500
C5 C6 1.397(2)
C5 H5 0.9500
C6 C7 1.462(2)
C7 C8 1.366(2)
C8 C9 1.465(3)
C10 H10A 0.9800
C10 H10B 0.9800
C10 H10C 0.9800
C11 C12 1.528(3)
C11 H11A 0.9900
C11 H11B 0.9900
C12 C13 1.499(3)
C12 H12A 0.9900
C12 H12B 0.9900
C13 C14 1.310(3)
C13 H13 0.9500
C14 H14A 0.9500
C14 H14B 0.9500

loop_
_geom_hbond_atom_site_label_D
_geom_hbond_atom_site_label_H
_geom_hbond_atom_site_label_A
_geom_hbond_site_symmetry_A
_geom_hbond_distance_DH
_geom_hbond_distance_HA
_geom_hbond_distance_DA
_geom_hbond_angle_DHA
C4 H4 O2 7_665 0.95 2.52 3.269(2) 136.2
O1 H1O O4 . 0.84(3) 1.81(3) 2.577(2) 151(3)

loop_
_geom_torsion_atom_site_label_1
_geom_torsion_atom_site_label_2
_geom_torsion_atom_site_label_3
_geom_torsion_atom_site_label_4
_geom_torsion
O2 S1 N1 C8 61.69(14)
O3 S1 N1 C8 -168.15(12)
C1 S1 N1 C8 -52.19(14)
O2 S1 N1 C11 -152.15(12)
O3 S1 N1 C11 -21.99(15)
C1 S1 N1 C11 93.96(14)
O2 S1 C1 C2 104.25(16)
O3 S1 C1 C2 -27.34(18)
N1 S1 C1 C2 -142.01(15)
O2 S1 C1 C6 -75.07(15)
O3 S1 C1 C6 153.34(13)
N1 S1 C1 C6 38.67(15)
C6 C1 C2 C3 0.6(3)
S1 C1 C2 C3 -178.67(14)
C1 C2 C3 C4 1.6(3)
C2 C3 C4 C5 -1.7(3)
C3 C4 C5 C6 -0.3(3)
C4 C5 C6 C1 2.4(3)
C4 C5 C6 C7 -174.17(17)
C2 C1 C6 C5 -2.6(3)
S1 C1 C6 C5 176.72(14)
C2 C1 C6 C7 174.05(17)
S1 C1 C6 C7 -6.6(2)
C5 C6 C7 O1 -20.8(2)
C1 C6 C7 O1 162.66(16)
C5 C6 C7 C8 157.21(18)
C1 C6 C7 C8 -19.3(3)
O1 C7 C8 N1 -177.64(15)
C6 C7 C8 N1 4.5(3)
O1 C7 C8 C9 0.7(3)
C6 C7 C8 C9 -177.14(16)
C11 N1 C8 C7 -110.93(19)
S1 N1 C8 C7 35.6(2)
C11 N1 C8 C9 70.7(2)
S1 N1 C8 C9 -142.81(14)
C10 O5 C9 O4 2.4(3)
C10 O5 C9 C8 -177.74(15)
C7 C8 C9 O4 4.8(3)
N1 C8 C9 O4 -176.84(16)
C7 C8 C9 O5 -175.05(16)
N1 C8 C9 O5 3.3(2)
C8 N1 C11 C12 74.1(2)
S1 N1 C11 C12 -70.88(19)
N1 C11 C12 C13 -173.83(15)
C11 C12 C13 C14 -111.0(2)

loop_
_cod_related_entry_id
_cod_related_entry_database
_cod_related_entry_code
1 ChemSpider 30657741
